data_2008962
loop_
_publ_author_name
'Meinhardt, Sven'
'Sch\"urmann, Markus'
'Preut, Hans'
'Eilbracht, Peter'

_publ_section_title
;Dimethyl
 2-(5,8-dichloro-10-oxotricyclo[7.3.2.0^2,7^]tetradeca-2(7),3,5,11-tetraen-6-ylmethyl)malonate
;
_journal_issue 9
_journal_name_full 'Acta Crystallographica Section C'
_journal_page_first IUC9900110
_journal_paper_doi 10.1107/S0108270199098820
_journal_volume 55
_journal_year 1999
_chemical_formula_sum 'C20 H20 Cl2 O5'
_chemical_formula_weight 411.26
_chemical_name_systematic
;
 ?
;
_space_group_IT_number 14
_symmetry_cell_setting monoclinic
_symmetry_space_group_name_Hall '-P 2yn'
_symmetry_space_group_name_H-M 'P 1 21/n 1'
_audit_creation_method SHELXL-97
_cell_angle_alpha 90.00
_cell_angle_beta 96.34(3)
_cell_angle_gamma 90.00
_cell_formula_units_Z 4
_cell_length_a 8.0430(10)
_cell_length_b 13.288(2)
_cell_length_c 17.629(2)
_cell_measurement_reflns_used 25
_cell_measurement_temperature 291.0(10)
_cell_measurement_theta_max 16.2
_cell_measurement_theta_min 13.3
_cell_volume 1872.6(4)
_computing_cell_refinement 'Nonius MACH3 Argus'
_computing_data_collection 'Nonius MACH3 Argus'
_computing_data_reduction 'CORINC (Dr\"ager & Gattow, 1971)'
_computing_molecular_graphics 'SHELXL-Plus (Sheldrick, 1991)'
_computing_publication_material 'SHELXL97 and PARST95 (Nardelli, 1995)'
_computing_structure_refinement 'SHELXL97 (Sheldrick, 1997)'
_computing_structure_solution 'SHELXS97 (Sheldrick, 1990)'
_diffrn_ambient_temperature 291(2)
_diffrn_measured_fraction_theta_full 0.957
_diffrn_measured_fraction_theta_max 0.957
_diffrn_measurement_device_type 'Nonius MACH3'
_diffrn_measurement_method \w-2\q
_diffrn_radiation_monochromator graphite
_diffrn_radiation_source 'fine-focus sealed tube'
_diffrn_radiation_type MoK\a
_diffrn_radiation_wavelength 0.71069
_diffrn_reflns_av_R_equivalents 0.035
_diffrn_reflns_av_sigmaI/netI 0.0349
_diffrn_reflns_limit_h_max 10
_diffrn_reflns_limit_h_min 0
_diffrn_reflns_limit_k_max 17
_diffrn_reflns_limit_k_min -17
_diffrn_reflns_limit_l_max 22
_diffrn_reflns_limit_l_min -22
_diffrn_reflns_number 8968
_diffrn_reflns_theta_full 27.47
_diffrn_reflns_theta_max 27.47
_diffrn_reflns_theta_min 3.07
_diffrn_standards_decay_% 0.1
_diffrn_standards_interval_time 60
_diffrn_standards_number 3
_exptl_absorpt_coefficient_mu 0.376
_exptl_absorpt_correction_T_max 1.000
_exptl_absorpt_correction_T_min 0.905
_exptl_absorpt_correction_type '\y scan'
_exptl_absorpt_process_details '(CORINC; Dr\"ager & Gattow, 1971)'
_exptl_crystal_colour colourless
_exptl_crystal_density_diffrn 1.459
_exptl_crystal_density_method 'not measured'
_exptl_crystal_description block
_exptl_crystal_F_000 856
_exptl_crystal_size_max 0.50
_exptl_crystal_size_mid 0.35
_exptl_crystal_size_min 0.30
_refine_diff_density_max 0.325
_refine_diff_density_min -0.342
_refine_ls_extinction_coef 0.0143(16)
_refine_ls_extinction_method SHELXL97
_refine_ls_goodness_of_fit_ref 1.013
_refine_ls_hydrogen_treatment refall
_refine_ls_matrix_type full
_refine_ls_number_parameters 325
_refine_ls_number_reflns 4285
_refine_ls_number_restraints 0
_refine_ls_restrained_S_all 1.013
_refine_ls_R_factor_all 0.056
_refine_ls_R_factor_gt 0.040
_refine_ls_shift/su_max <0.001
_refine_ls_shift/su_mean 0.000
_refine_ls_structure_factor_coef Fsqd
_refine_ls_weighting_details 'w = 1/[\s^2^(Fo^2^)+(0.0627P)^2^+0.4165P] where P = (Fo^2^+2Fc^2^)/3'
_refine_ls_weighting_scheme calc
_refine_ls_wR_factor_ref 0.112
_reflns_number_gt 3323
_reflns_number_total 4285
_reflns_threshold_expression I>2\s(I)
_cod_data_source_file qa0159.cif
_cod_data_source_block QA0159
_cod_depositor_comments
;
The following automatic conversions were performed:

'_refine_ls_weighting_scheme' value 'calc w =
1/[\s^2^(Fo^2^)+(0.0627P)^2^+0.4165P] where P = (Fo^2^+2Fc^2^)/3' was
changed to 'calc'. New tag '_refine_ls_weighting_details' was
created. The value of the new tag was set to 'w =
1/[\s^2^(Fo^2^)+(0.0627P)^2^+0.4165P] where P = (Fo^2^+2Fc^2^)/3'.

Automatic conversion script
Id: cif_fix_values 3143 2015-03-26 13:38:13Z robertas 
;
_cod_original_sg_symbol_H-M 'P 21/n'
_cod_database_code 2008962

loop_
_symmetry_equiv_pos_as_xyz
'x, y, z'
'-x+1/2, y+1/2, -z+1/2'
'-x, -y, -z'
'x-1/2, -y-1/2, z-1/2'

loop_
_atom_site_label
_atom_site_fract_x
_atom_site_fract_y
_atom_site_fract_z
_atom_site_U_iso_or_equiv
_atom_site_adp_type
_atom_site_calc_flag
_atom_site_refinement_flags
_atom_site_occupancy
_atom_site_disorder_assembly
_atom_site_disorder_group
_atom_site_type_symbol
Cl1 0.11929(6) 0.03109(3) 0.09693(3) 0.04978(15) Uani d . 1 . . Cl
Cl2 -0.16248(8) 0.29302(5) -0.15086(3) 0.06745(19) Uani d . 1 . . Cl
O1 0.25331(16) 0.50285(9) -0.02365(7) 0.0435(3) Uani d . 1 . . O
O2 0.2749(2) 0.37200(11) -0.10147(9) 0.0646(4) Uani d . 1 . . O
O3 0.30135(18) 0.33035(13) 0.11415(9) 0.0623(4) Uani d . 1 . . O
O4 0.08976(17) 0.43620(11) 0.12275(7) 0.0511(3) Uani d . 1 . . O
O5 -0.0919(2) 0.28758(11) 0.24133(10) 0.0667(4) Uani d . 1 . . O
C1 -0.0633(2) 0.12039(13) 0.19961(9) 0.0386(4) Uani d . 1 . . C
H1 0.036(3) 0.1270(14) 0.2331(11) 0.042(5) Uiso d . 1 . . H
C2 -0.1651(2) 0.21118(13) 0.22052(9) 0.0425(4) Uani d . 1 . . C
C3 -0.3476(3) 0.20536(15) 0.21717(11) 0.0494(4) Uani d . 1 . . C
H3 -0.395(3) 0.2549(19) 0.2485(14) 0.067(7) Uiso d . 1 . . H
C4 -0.4432(2) 0.14356(15) 0.17283(11) 0.0472(4) Uani d . 1 . . C
H4 -0.562(3) 0.1496(19) 0.1726(14) 0.071(7) Uiso d . 1 . . H
C5 -0.3856(2) 0.06915(13) 0.11658(10) 0.0396(4) Uani d . 1 . . C
H5 -0.485(3) 0.0370(14) 0.0940(11) 0.038(5) Uiso d . 1 . . H
C6 -0.2740(3) -0.01562(13) 0.15266(12) 0.0464(4) Uani d . 1 . . C
H6A -0.343(3) -0.0664(18) 0.1736(13) 0.061(6) Uiso d . 1 . . H
H6B -0.225(3) -0.0472(15) 0.1116(12) 0.041(5) Uiso d . 1 . . H
C7 -0.1427(3) 0.01928(14) 0.21517(11) 0.0476(4) Uani d . 1 . . C
H7A -0.055(3) -0.0337(18) 0.2203(13) 0.061(6) Uiso d . 1 . . H
H7B -0.188(3) 0.0256(16) 0.2632(14) 0.056(6) Uiso d . 1 . . H
C8 -0.01237(19) 0.13653(11) 0.11905(9) 0.0316(3) Uani d . 1 . . C
H8 0.063(2) 0.1913(13) 0.1234(10) 0.028(4) Uiso d . 1 . . H
C9 -0.14563(18) 0.15624(11) 0.05302(8) 0.0290(3) Uani d . 1 . . C
C10 -0.31266(19) 0.12573(11) 0.05269(9) 0.0318(3) Uani d . 1 . . C
C11 -0.4270(2) 0.15030(14) -0.00959(10) 0.0402(4) Uani d . 1 . . C
H11 -0.542(3) 0.1285(14) -0.0076(11) 0.043(5) Uiso d . 1 . . H
C12 -0.3819(2) 0.20183(14) -0.07121(10) 0.0430(4) Uani d . 1 . . C
H12 -0.464(3) 0.2182(15) -0.1125(13) 0.052(6) Uiso d . 1 . . H
C13 -0.2171(2) 0.22965(13) -0.07091(9) 0.0388(4) Uani d . 1 . . C
C14 -0.09543(19) 0.20944(11) -0.01009(9) 0.0312(3) Uani d . 1 . . C
C15 0.0817(2) 0.24470(12) -0.01570(10) 0.0363(3) Uani d . 1 . . C
H15B 0.102(2) 0.2346(14) -0.0677(12) 0.040(5) Uiso d . 1 . . H
H15A 0.160(2) 0.2061(14) 0.0176(11) 0.039(5) Uiso d . 1 . . H
C16 0.1064(2) 0.35728(12) 0.00369(9) 0.0334(3) Uani d . 1 . . C
H16 0.003(2) 0.3910(14) -0.0053(11) 0.040(5) Uiso d . 1 . . H
C17 0.2220(2) 0.40875(13) -0.04741(10) 0.0380(4) Uani d . 1 . . C
C18 0.3487(3) 0.56516(18) -0.07000(14) 0.0551(5) Uani d . 1 . . C
H18A 0.381(4) 0.621(2) -0.0397(17) 0.092(9) Uiso d . 1 . . H
H18B 0.435(3) 0.5299(19) -0.0840(15) 0.065(7) Uiso d . 1 . . H
H18C 0.276(3) 0.5796(18) -0.1203(15) 0.065(7) Uiso d . 1 . . H
C19 0.1783(2) 0.37256(12) 0.08607(10) 0.0382(4) Uani d . 1 . . C
C20 0.1534(4) 0.4559(2) 0.20169(13) 0.0674(7) Uani d . 1 . . C
H20A 0.075(4) 0.500(2) 0.220(2) 0.102(11) Uiso d . 1 . . H
H20B 0.254(4) 0.487(2) 0.2012(17) 0.083(9) Uiso d . 1 . . H
H20C 0.161(3) 0.395(2) 0.2274(15) 0.072(8) Uiso d . 1 . . H

loop_
_atom_site_aniso_label
_atom_site_aniso_U_11
_atom_site_aniso_U_22
_atom_site_aniso_U_33
_atom_site_aniso_U_12
_atom_site_aniso_U_13
_atom_site_aniso_U_23
Cl1 0.0429(3) 0.0460(3) 0.0592(3) 0.01623(18) 0.0000(2) -0.00451(19)
Cl2 0.0721(4) 0.0882(4) 0.0413(3) -0.0142(3) 0.0028(2) 0.0227(2)
O1 0.0419(7) 0.0427(6) 0.0474(7) -0.0091(5) 0.0115(5) -0.0003(5)
O2 0.0828(11) 0.0553(8) 0.0634(9) -0.0154(8) 0.0421(8) -0.0103(7)
O3 0.0503(8) 0.0740(10) 0.0589(9) 0.0086(7) -0.0109(7) 0.0043(7)
O4 0.0536(8) 0.0578(8) 0.0419(7) -0.0015(6) 0.0053(6) -0.0134(6)
O5 0.0693(10) 0.0540(9) 0.0778(11) -0.0114(7) 0.0134(8) -0.0278(8)
C1 0.0414(9) 0.0405(9) 0.0318(8) -0.0014(7) -0.0059(7) 0.0010(6)
C2 0.0538(10) 0.0430(9) 0.0312(8) -0.0034(8) 0.0068(7) -0.0056(6)
C3 0.0550(11) 0.0506(11) 0.0456(10) 0.0027(9) 0.0189(8) -0.0046(8)
C4 0.0399(9) 0.0554(11) 0.0486(10) -0.0002(8) 0.0145(8) 0.0060(8)
C5 0.0360(8) 0.0410(9) 0.0416(8) -0.0109(7) 0.0034(7) 0.0029(7)
C6 0.0538(11) 0.0338(9) 0.0514(10) -0.0082(8) 0.0049(9) 0.0058(8)
C7 0.0566(11) 0.0415(10) 0.0435(10) 0.0001(8) 0.0005(8) 0.0105(7)
C8 0.0288(7) 0.0297(7) 0.0355(8) 0.0017(6) -0.0007(6) -0.0034(6)
C9 0.0285(7) 0.0271(7) 0.0308(7) 0.0011(5) 0.0012(5) -0.0042(5)
C10 0.0308(7) 0.0312(7) 0.0331(7) -0.0020(6) 0.0021(6) -0.0027(6)
C11 0.0303(8) 0.0459(9) 0.0429(9) -0.0039(7) -0.0032(7) -0.0024(7)
C12 0.0396(9) 0.0496(10) 0.0368(8) -0.0002(7) -0.0091(7) 0.0006(7)
C13 0.0457(9) 0.0389(8) 0.0317(8) -0.0028(7) 0.0034(7) 0.0020(6)
C14 0.0317(7) 0.0296(7) 0.0326(7) -0.0001(6) 0.0047(6) -0.0052(6)
C15 0.0338(8) 0.0359(8) 0.0411(9) -0.0008(6) 0.0121(7) -0.0027(7)
C16 0.0271(7) 0.0361(8) 0.0376(8) -0.0001(6) 0.0067(6) -0.0009(6)
C17 0.0327(8) 0.0410(8) 0.0412(8) -0.0019(7) 0.0079(7) 0.0019(7)
C18 0.0566(13) 0.0505(12) 0.0608(13) -0.0151(10) 0.0184(11) 0.0045(10)
C19 0.0338(8) 0.0379(8) 0.0428(9) -0.0079(6) 0.0041(7) 0.0019(7)
C20 0.091(2) 0.0672(16) 0.0427(11) -0.0202(14) 0.0015(12) -0.0133(11)

loop_
_atom_type_symbol
_atom_type_description
_atom_type_scat_dispersion_real
_atom_type_scat_dispersion_imag
_atom_type_scat_source
C C 0.0033 0.0016 'International Tables Vol C Tables 4.2.6.8 and 6.1.1.4'
H H 0.0000 0.0000 'International Tables Vol C Tables 4.2.6.8 and 6.1.1.4'
O O 0.0106 0.0060 'International Tables Vol C Tables 4.2.6.8 and 6.1.1.4'
Cl Cl 0.1484 0.1585 'International Tables Vol C Tables 4.2.6.8 and 6.1.1.4'

loop_
_geom_angle_atom_site_label_1
_geom_angle_atom_site_label_2
_geom_angle_atom_site_label_3
_geom_angle
C17 O1 C18 117.01(15)
C19 O4 C20 115.63(19)
C7 C1 C2 114.00(16)
C7 C1 C8 116.68(15)
C2 C1 C8 108.54(13)
C7 C1 H1 108.2(12)
C2 C1 H1 102.5(12)
C8 C1 H1 105.6(12)
O5 C2 C3 120.59(18)
O5 C2 C1 118.71(18)
C3 C2 C1 120.69(15)
C4 C3 C2 124.91(17)
C4 C3 H3 121.4(15)
C2 C3 H3 113.6(15)
C3 C4 C5 126.54(17)
C3 C4 H4 117.8(15)
C5 C4 H4 115.5(15)
C4 C5 C10 109.48(14)
C4 C5 C6 114.64(15)
C10 C5 C6 114.39(15)
C4 C5 H5 105.4(12)
C10 C5 H5 106.5(12)
C6 C5 H5 105.6(11)
C7 C6 C5 113.99(15)
C7 C6 H6A 108.4(14)
C5 C6 H6A 109.7(14)
C7 C6 H6B 112.0(12)
C5 C6 H6B 106.1(12)
H6A C6 H6B 106.3(18)
C6 C7 C1 114.29(15)
C6 C7 H7A 106.4(14)
C1 C7 H7A 109.3(14)
C6 C7 H7B 111.3(14)
C1 C7 H7B 106.8(13)
H7A C7 H7B 108.6(19)
C9 C8 C1 119.73(13)
C9 C8 Cl1 110.28(10)
C1 C8 Cl1 108.11(11)
C9 C8 H8 108.7(10)
C1 C8 H8 105.4(10)
Cl1 C8 H8 103.3(10)
C10 C9 C14 119.85(13)
C10 C9 C8 123.30(14)
C14 C9 C8 116.84(13)
C11 C10 C9 119.01(14)
C11 C10 C5 115.08(14)
C9 C10 C5 125.88(14)
C12 C11 C10 122.31(15)
C12 C11 H11 121.0(11)
C10 C11 H11 116.7(11)
C11 C12 C13 118.16(16)
C11 C12 H12 120.0(13)
C13 C12 H12 121.8(13)
C12 C13 C14 123.01(15)
C12 C13 Cl2 117.15(13)
C14 C13 Cl2 119.84(13)
C13 C14 C9 117.64(14)
C13 C14 C15 118.38(15)
C9 C14 C15 123.98(14)
C14 C15 C16 112.65(13)
C14 C15 H15B 106.3(12)
C16 C15 H15B 108.5(11)
C14 C15 H15A 110.7(12)
C16 C15 H15A 108.8(11)
H15B C15 H15A 109.9(17)
C19 C16 C17 108.23(13)
C19 C16 C15 111.62(14)
C17 C16 C15 112.07(13)
C19 C16 H16 109.4(11)
C17 C16 H16 105.8(11)
C15 C16 H16 109.5(11)
O2 C17 O1 124.34(16)
O2 C17 C16 125.71(16)
O1 C17 C16 109.93(14)
O1 C18 H18A 105.4(18)
O1 C18 H18B 109.5(16)
H18A C18 H18B 113(2)
O1 C18 H18C 107.9(14)
H18A C18 H18C 116(2)
H18B C18 H18C 104(2)
O3 C19 O4 124.34(17)
O3 C19 C16 122.95(17)
O4 C19 C16 112.70(14)
O4 C20 H20A 105(2)
O4 C20 H20B 107.0(19)
H20A C20 H20B 110(3)
O4 C20 H20C 107.9(16)
H20A C20 H20C 113(3)
H20B C20 H20C 113(3)

loop_
_geom_bond_atom_site_label_1
_geom_bond_atom_site_label_2
_geom_bond_site_symmetry_2
_geom_bond_distance
_geom_bond_publ_flag
Cl1 C8 . 1.8242(15) ?
Cl2 C13 . 1.7392(17) ?
O1 C17 . 1.334(2) ?
O1 C18 . 1.442(2) ?
O2 C17 . 1.191(2) ?
O3 C19 . 1.196(2) ?
O4 C19 . 1.320(2) ?
O4 C20 . 1.453(3) ?
O5 C2 . 1.210(2) ?
C1 C7 . 1.525(2) ?
C1 C2 . 1.526(3) ?
C1 C8 . 1.536(2) ?
C1 H1 . 0.95(2) ?
C2 C3 . 1.464(3) ?
C3 C4 . 1.321(3) ?
C3 H3 . 0.97(3) ?
C4 C5 . 1.509(3) ?
C4 H4 . 0.96(3) ?
C5 C10 . 1.525(2) ?
C5 C6 . 1.534(3) ?
C5 H5 . 0.95(2) ?
C6 C7 . 1.513(3) ?
C6 H6A . 0.97(2) ?
C6 H6B . 0.96(2) ?
C7 H7A . 1.00(2) ?
C7 H7B . 0.96(2) ?
C8 C9 . 1.515(2) ?
C8 H8 . 0.943(18) ?
C9 C10 . 1.403(2) ?
C9 C14 . 1.414(2) ?
C10 C11 . 1.391(2) ?
C11 C12 . 1.367(3) ?
C11 H11 . 0.97(2) ?
C12 C13 . 1.376(3) ?
C12 H12 . 0.95(2) ?
C13 C14 . 1.395(2) ?
C14 C15 . 1.513(2) ?
C15 C16 . 1.543(2) ?
C15 H15B . 0.96(2) ?
C15 H15A . 0.96(2) ?
C16 C19 . 1.516(2) ?
C16 C17 . 1.526(2) ?
C16 H16 . 0.944(19) ?
C18 H18A . 0.94(3) ?
C18 H18B . 0.90(3) ?
C18 H18C . 1.03(3) ?
C20 H20A . 0.94(4) ?
C20 H20B . 0.91(3) ?
C20 H20C . 0.93(3) ?

loop_
_geom_torsion_atom_site_label_1
_geom_torsion_atom_site_label_2
_geom_torsion_atom_site_label_3
_geom_torsion_atom_site_label_4
_geom_torsion
C7 C1 C2 O5 149.23(18)
C8 C1 C2 O5 -78.9(2)
C7 C1 C2 C3 -29.4(2)
C8 C1 C2 C3 102.49(18)
O5 C2 C3 C4 155.4(2)
C1 C2 C3 C4 -26.0(3)
C2 C3 C4 C5 -1.2(3)
C3 C4 C5 C10 -65.5(2)
C3 C4 C5 C6 64.6(2)
C4 C5 C6 C7 -42.9(2)
C10 C5 C6 C7 84.8(2)
C5 C6 C7 C1 -38.6(3)
C2 C1 C7 C6 83.2(2)
C8 C1 C7 C6 -44.7(2)
C7 C1 C8 C9 74.6(2)
C2 C1 C8 C9 -55.90(18)
C7 C1 C8 Cl1 -52.81(17)
C2 C1 C8 Cl1 176.75(11)
C1 C8 C9 C10 -24.2(2)
Cl1 C8 C9 C10 102.16(15)
C1 C8 C9 C14 154.93(14)
Cl1 C8 C9 C14 -78.72(15)
C14 C9 C10 C11 -1.2(2)
C8 C9 C10 C11 177.87(14)
C14 C9 C10 C5 -179.28(15)
C8 C9 C10 C5 -0.2(2)
C4 C5 C10 C11 -89.94(18)
C6 C5 C10 C11 139.83(16)
C4 C5 C10 C9 88.19(19)
C6 C5 C10 C9 -42.0(2)
C9 C10 C11 C12 1.1(3)
C5 C10 C11 C12 179.36(16)
C10 C11 C12 C13 0.2(3)
C11 C12 C13 C14 -1.3(3)
C11 C12 C13 Cl2 178.81(14)
C12 C13 C14 C9 1.2(2)
Cl2 C13 C14 C9 -178.96(12)
C12 C13 C14 C15 -179.31(16)
Cl2 C13 C14 C15 0.5(2)
C10 C9 C14 C13 0.1(2)
C8 C9 C14 C13 -179.02(13)
C10 C9 C14 C15 -179.34(14)
C8 C9 C14 C15 1.5(2)
C13 C14 C15 C16 80.28(18)
C9 C14 C15 C16 -100.25(17)
C14 C15 C16 C19 96.62(17)
C14 C15 C16 C17 -141.79(14)
C18 O1 C17 O2 4.2(3)
C18 O1 C17 C16 -174.54(16)
C19 C16 C17 O2 131.1(2)
C15 C16 C17 O2 7.6(3)
C19 C16 C17 O1 -50.18(18)
C15 C16 C17 O1 -173.70(14)
C20 O4 C19 O3 1.7(3)
C20 O4 C19 C16 -178.87(17)
C17 C16 C19 O3 -72.0(2)
C15 C16 C19 O3 51.8(2)
C17 C16 C19 O4 108.50(16)
C15 C16 C19 O4 -127.71(15)

loop_
_cod_related_entry_id
_cod_related_entry_database
_cod_related_entry_code
1 ChemSpider 4421809
